data_9006908
loop_
_publ_author_name
'Suzuki, A.'
'Ohtani, E.'
'Kamada, T.'

_publ_section_title
;
 A new hydrous phase delta-AlOOH synthesized at 21 GPa and 1000 C
;
_journal_name_full 'Physics and Chemistry of Minerals'
_journal_page_first 689
_journal_page_last 693
_journal_paper_doi 10.1007/s002690000120
_journal_volume 27
_journal_year 2000
_chemical_formula_structural AlOOH
_chemical_formula_sum 'Al H O2'
_space_group_IT_number 31
_symmetry_space_group_name_Hall 'P -2 2ac'
_symmetry_space_group_name_H-M 'P 21 n m'
_cell_angle_alpha 90
_cell_angle_beta 90
_cell_angle_gamma 90
_cell_formula_units_Z 2
_cell_length_a 4.7134
_cell_length_b 4.2241
_cell_length_c 2.83252
_cell_volume 56.395
_database_code_amcsd 0008490
_exptl_crystal_density_diffrn 3.533
_exptl_crystal_pressure_history 'synthesized at 21 GPa'
_exptl_crystal_thermal_history 'synthesized at 21 GPa and 1000 C'
_cod_original_formula_sum 'Al O2 H'
_cod_database_code 9006908
_amcsd_formula_title AlOOH

loop_
_space_group_symop_operation_xyz
x,y,z
1/2+x,-y,1/2+z
x,y,-z
1/2+x,-y,1/2-z

loop_
_atom_site_label
_atom_site_fract_x
_atom_site_fract_y
_atom_site_fract_z
_atom_site_U_iso_or_equiv
_atom_site_type_symbol
_atom_site_attached_hydrogens
Al 0.00000 0.27400 0.00000 0.00507 Al 0
O 0.33600 0.49100 0.00000 0.00507 O 0
O-H 0.64100 0.00700 0.00000 0.00507 O 1

loop_
_cod_changelog_entry_id
_cod_changelog_entry_author
_cod_changelog_entry_date
_cod_changelog_entry_text
1
;cod-tools version 3.8.0
Id: cif_guess_AMCSD_atom_types 9574 2023-05-10 09:00:05Z saulius
;
2023-05-10T18:50:37+03:00
;Derived atom types and hydrogen counts
from atom names that follow the AMCSD naming convention
(Wat == water, O-H == hydroxyl).
;

loop_
_cod_related_entry_id
_cod_related_entry_database
_cod_related_entry_code
1 AMCSD 0008490
